data_7020741
loop_
_publ_author_name
'Neu, Rebecca C.'
'Jiang, Chunfang'
'Stephan, Douglas W.'

_publ_section_title
;
 Bulky derivatives of boranes, boronic acids and boronate esters via
 reaction with diazomethanes.
;
_journal_issue 3
_journal_name_full 'Dalton transactions (Cambridge, England : 2003)'
_journal_page_first 726
_journal_page_last 736
_journal_paper_doi 10.1039/c2dt31868g
_journal_volume 42
_journal_year 2013
_chemical_formula_sum 'C57 H45 B3 O3'
_chemical_formula_weight 810.36
_space_group_IT_number 2
_symmetry_cell_setting triclinic
_symmetry_space_group_name_Hall '-P 1'
_symmetry_space_group_name_H-M 'P -1'
_atom_sites_solution_hydrogens geom
_atom_sites_solution_primary direct
_atom_sites_solution_secondary difmap
_audit_creation_method SHELXL-97
_cell_angle_alpha 92.454(4)
_cell_angle_beta 97.710(4)
_cell_angle_gamma 109.598(2)
_cell_formula_units_Z 2
_cell_length_a 9.5553(5)
_cell_length_b 11.0517(6)
_cell_length_c 21.8569(13)
_cell_measurement_reflns_used 7868
_cell_measurement_temperature 150(2)
_cell_measurement_theta_max 25.54
_cell_measurement_theta_min 2.29
_cell_volume 2145.2(2)
_computing_cell_refinement 'Bruker SMART'
_computing_data_collection 'Bruker SMART'
_computing_data_reduction 'Bruker SAINT'
_computing_molecular_graphics 'Bruker SHELXTL'
_computing_publication_material 'Bruker SHELXTL'
_computing_structure_refinement 'SHELXL-97 (Sheldrick, 1997)'
_computing_structure_solution 'SHELXS-97 (Sheldrick, 1990)'
_diffrn_ambient_temperature 150(2)
_diffrn_measured_fraction_theta_full 0.988
_diffrn_measured_fraction_theta_max 0.988
_diffrn_measurement_device_type 'CCD area detector'
_diffrn_measurement_method 'phi and omega scans'
_diffrn_radiation_monochromator graphite
_diffrn_radiation_source 'fine-focus sealed tube'
_diffrn_radiation_type MoK\a
_diffrn_radiation_wavelength 0.71073
_diffrn_reflns_av_R_equivalents 0.0487
_diffrn_reflns_av_sigmaI/netI 0.0623
_diffrn_reflns_limit_h_max 13
_diffrn_reflns_limit_h_min -12
_diffrn_reflns_limit_k_max 15
_diffrn_reflns_limit_k_min -15
_diffrn_reflns_limit_l_max 31
_diffrn_reflns_limit_l_min -31
_diffrn_reflns_number 48640
_diffrn_reflns_theta_full 30.69
_diffrn_reflns_theta_max 30.69
_diffrn_reflns_theta_min 1.89
_exptl_absorpt_coefficient_mu 0.075
_exptl_absorpt_correction_T_max 0.7461
_exptl_absorpt_correction_T_min 0.6894
_exptl_absorpt_correction_type multi-scan
_exptl_crystal_colour colourless
_exptl_crystal_density_diffrn 1.255
_exptl_crystal_density_method 'not measured'
_exptl_crystal_description Block
_exptl_crystal_F_000 852
_exptl_crystal_size_max 0.25
_exptl_crystal_size_mid 0.195
_exptl_crystal_size_min 0.16
_refine_diff_density_max 0.367
_refine_diff_density_min -0.237
_refine_diff_density_rms 0.047
_refine_ls_extinction_method none
_refine_ls_goodness_of_fit_ref 1.021
_refine_ls_hydrogen_treatment mixed
_refine_ls_matrix_type full
_refine_ls_number_parameters 748
_refine_ls_number_reflns 13141
_refine_ls_number_restraints 0
_refine_ls_restrained_S_all 1.021
_refine_ls_R_factor_all 0.1005
_refine_ls_R_factor_gt 0.0540
_refine_ls_shift/su_max 0.001
_refine_ls_shift/su_mean 0.000
_refine_ls_structure_factor_coef Fsqd
_refine_ls_weighting_details 'calc w=1/[\s^2^(Fo^2^)+(0.0596P)^2^+0.2823P] where P=(Fo^2^+2Fc^2^)/3'
_refine_ls_weighting_scheme calc
_refine_ls_wR_factor_gt 0.1180
_refine_ls_wR_factor_ref 0.1375
_reflns_number_gt 8190
_reflns_number_total 13141
_reflns_threshold_expression >2sigma(I)
_cod_data_source_file c2dt31868g.txt
_cod_data_source_block rcn064b_0m
_cod_depositor_comments
;
The following automatic conversions were performed:

'_symmetry_cell_setting' value 'Triclinic' changed to 'triclinic'
according to /home/saulius/struct/CIF-dictionaries/cif_core.dic
dictionary named 'cif_core.dic' version 2.4.2 from 2011-04-26.

Automatic conversion script
Id: cif_fix_values 1891 2012-01-12 08:04:46Z andrius 
;
_cod_original_sg_symbol_H-M P-1
_cod_database_code 7020741

loop_
_symmetry_equiv_pos_as_xyz
'x, y, z'
'-x, -y, -z'

loop_
_atom_site_label
_atom_site_type_symbol
_atom_site_fract_x
_atom_site_fract_y
_atom_site_fract_z
_atom_site_U_iso_or_equiv
_atom_site_adp_type
_atom_site_occupancy
_atom_site_symmetry_multiplicity
_atom_site_calc_flag
O1 O 0.93046(11) 0.61403(9) 0.23768(4) 0.0225(2) Uani 1 1 d
O2 O 0.72585(11) 0.41772(9) 0.21323(4) 0.0255(2) Uani 1 1 d
O3 O 0.75100(11) 0.54951(9) 0.30468(4) 0.0271(2) Uani 1 1 d
C1 C 0.90209(16) 0.49811(12) 0.13010(6) 0.0209(3) Uani 1 1 d
C2 C 0.82429(16) 0.57860(13) 0.09073(6) 0.0222(3) Uani 1 1 d
C3 C 0.8385(2) 0.70271(15) 0.11369(7) 0.0355(4) Uani 1 1 d
C4 C 0.7693(3) 0.77615(18) 0.07999(8) 0.0456(5) Uani 1 1 d
C5 C 0.6852(2) 0.72763(17) 0.02212(8) 0.0380(4) Uani 1 1 d
C6 C 0.6748(2) 0.60723(16) -0.00228(8) 0.0362(4) Uani 1 1 d
C7 C 0.74302(18) 0.53335(15) 0.03194(7) 0.0289(3) Uani 1 1 d
C8 C 1.07384(16) 0.56059(13) 0.13720(6) 0.0228(3) Uani 1 1 d
C9 C 1.14524(18) 0.64354(14) 0.09606(7) 0.0293(3) Uani 1 1 d
C10 C 1.3018(2) 0.69103(16) 0.10166(8) 0.0382(4) Uani 1 1 d
C11 C 1.3887(2) 0.65784(17) 0.14888(8) 0.0396(4) Uani 1 1 d
C12 C 1.3198(2) 0.57690(17) 0.19107(8) 0.0370(4) Uani 1 1 d
C13 C 1.16444(18) 0.52859(15) 0.18499(7) 0.0296(3) Uani 1 1 d
C14 C 0.85181(17) 0.35761(13) 0.10037(6) 0.0232(3) Uani 1 1 d
C15 C 0.95126(19) 0.30877(15) 0.07582(7) 0.0300(3) Uani 1 1 d
C16 C 0.9025(2) 0.18365(16) 0.04635(8) 0.0390(4) Uani 1 1 d
C17 C 0.7537(2) 0.10552(15) 0.04132(7) 0.0375(4) Uani 1 1 d
C18 C 0.6530(2) 0.15204(15) 0.06586(7) 0.0342(4) Uani 1 1 d
C19 C 0.70165(19) 0.27679(14) 0.09495(7) 0.0282(3) Uani 1 1 d
C20 C 0.54156(16) 0.32646(13) 0.29189(6) 0.0231(3) Uani 1 1 d
C21 C 0.45443(16) 0.22208(13) 0.23852(6) 0.0247(3) Uani 1 1 d
C22 C 0.39449(18) 0.25885(15) 0.18332(7) 0.0302(3) Uani 1 1 d
C23 C 0.30461(19) 0.16797(17) 0.13592(7) 0.0355(4) Uani 1 1 d
C24 C 0.27406(19) 0.03708(17) 0.14162(8) 0.0367(4) Uani 1 1 d
C25 C 0.33306(18) -0.00079(16) 0.19560(8) 0.0329(3) Uani 1 1 d
C26 C 0.42130(17) 0.09068(14) 0.24382(7) 0.0283(3) Uani 1 1 d
C27 C 0.63168(16) 0.27559(13) 0.34267(6) 0.0241(3) Uani 1 1 d
C28 C 0.73774(17) 0.22429(14) 0.32626(8) 0.0291(3) Uani 1 1 d
C29 C 0.82252(19) 0.17933(15) 0.36965(8) 0.0359(4) Uani 1 1 d
C30 C 0.8072(2) 0.18733(16) 0.43144(8) 0.0397(4) Uani 1 1 d
C31 C 0.7044(2) 0.23938(17) 0.44946(8) 0.0401(4) Uani 1 1 d
C32 C 0.6173(2) 0.28271(15) 0.40524(7) 0.0329(3) Uani 1 1 d
C33 C 0.43224(17) 0.38175(14) 0.31956(6) 0.0257(3) Uani 1 1 d
C34 C 0.27696(18) 0.32005(17) 0.30469(7) 0.0339(4) Uani 1 1 d
C35 C 0.1774(2) 0.3692(2) 0.32852(8) 0.0420(4) Uani 1 1 d
C36 C 0.2299(2) 0.4802(2) 0.36865(9) 0.0444(5) Uani 1 1 d
C37 C 0.3837(2) 0.54030(17) 0.38601(8) 0.0391(4) Uani 1 1 d
C38 C 0.48337(19) 0.49232(15) 0.36157(7) 0.0313(3) Uani 1 1 d
C39 C 0.95468(15) 0.77218(12) 0.33375(6) 0.0192(3) Uani 1 1 d
C40 C 0.89015(15) 0.75903(13) 0.39507(6) 0.0221(3) Uani 1 1 d
C41 C 0.89633(17) 0.65729(15) 0.42988(7) 0.0280(3) Uani 1 1 d
C42 C 0.83946(19) 0.64047(18) 0.48529(7) 0.0355(4) Uani 1 1 d
C43 C 0.7765(2) 0.72622(18) 0.50751(7) 0.0391(4) Uani 1 1 d
C44 C 0.7730(2) 0.82859(18) 0.47454(7) 0.0382(4) Uani 1 1 d
C45 C 0.82880(18) 0.84518(15) 0.41858(7) 0.0306(3) Uani 1 1 d
C46 C 0.90052(16) 0.86219(13) 0.29157(6) 0.0216(3) Uani 1 1 d
C47 C 0.74728(17) 0.84042(14) 0.27624(7) 0.0272(3) Uani 1 1 d
C48 C 0.6947(2) 0.91625(16) 0.23701(7) 0.0336(4) Uani 1 1 d
C49 C 0.7954(2) 1.01399(16) 0.21062(7) 0.0352(4) Uani 1 1 d
C50 C 0.9466(2) 1.03448(16) 0.22387(7) 0.0346(4) Uani 1 1 d
C51 C 0.99939(18) 0.95980(14) 0.26422(7) 0.0280(3) Uani 1 1 d
C52 C 1.12737(16) 0.81995(13) 0.34956(6) 0.0217(3) Uani 1 1 d
C53 C 1.19913(19) 0.92086(18) 0.39599(8) 0.0392(4) Uani 1 1 d
C54 C 1.3538(2) 0.96756(19) 0.41192(8) 0.0442(5) Uani 1 1 d
C55 C 1.44207(18) 0.91560(17) 0.38232(8) 0.0358(4) Uani 1 1 d
C56 C 1.37288(19) 0.81776(16) 0.33603(9) 0.0383(4) Uani 1 1 d
C57 C 1.21728(18) 0.77065(15) 0.31983(8) 0.0319(3) Uani 1 1 d
B1 B 0.85012(18) 0.50744(14) 0.19641(7) 0.0206(3) Uani 1 1 d
B2 B 0.67545(19) 0.43611(15) 0.26812(7) 0.0225(3) Uani 1 1 d
B3 B 0.87921(18) 0.63881(14) 0.29113(7) 0.0198(3) Uani 1 1 d
H3 H 0.901(2) 0.7379(17) 0.1528(9) 0.043(5) Uiso 1 1 d
H4 H 0.787(2) 0.865(2) 0.0969(10) 0.067(6) Uiso 1 1 d
H5 H 0.633(2) 0.7730(19) -0.0002(9) 0.052(6) Uiso 1 1 d
H6 H 0.620(2) 0.5736(18) -0.0442(9) 0.047(5) Uiso 1 1 d
H7 H 0.7321(19) 0.4475(17) 0.0142(8) 0.037(5) Uiso 1 1 d
H9 H 1.0854(18) 0.6676(15) 0.0632(8) 0.029(4) Uiso 1 1 d
H10 H 1.350(2) 0.7504(17) 0.0732(8) 0.041(5) Uiso 1 1 d
H11 H 1.494(2) 0.6858(18) 0.1506(9) 0.046(5) Uiso 1 1 d
H12 H 1.385(2) 0.558(2) 0.2252(10) 0.062(6) Uiso 1 1 d
H13 H 1.114(2) 0.4665(17) 0.2146(8) 0.039(5) Uiso 1 1 d
H15 H 1.0588(19) 0.3613(15) 0.0791(7) 0.029(4) Uiso 1 1 d
H16 H 0.975(2) 0.1478(18) 0.0292(9) 0.050(5) Uiso 1 1 d
H17 H 0.722(2) 0.0193(19) 0.0214(9) 0.049(5) Uiso 1 1 d
H18 H 0.547(2) 0.0990(17) 0.0639(8) 0.038(5) Uiso 1 1 d
H19 H 0.628(2) 0.3092(16) 0.1110(8) 0.035(5) Uiso 1 1 d
H22 H 0.4168(19) 0.3512(17) 0.1800(8) 0.034(4) Uiso 1 1 d
H23 H 0.261(2) 0.1982(17) 0.0977(9) 0.045(5) Uiso 1 1 d
H24 H 0.201(2) -0.0266(16) 0.1086(8) 0.039(5) Uiso 1 1 d
H25 H 0.308(2) -0.0916(17) 0.1995(8) 0.037(5) Uiso 1 1 d
H26 H 0.461(2) 0.0617(16) 0.2831(8) 0.039(5) Uiso 1 1 d
H28 H 0.751(2) 0.2175(16) 0.2831(8) 0.038(5) Uiso 1 1 d
H29 H 0.898(2) 0.1397(18) 0.3554(9) 0.052(6) Uiso 1 1 d
H30 H 0.874(2) 0.1582(18) 0.4630(9) 0.047(5) Uiso 1 1 d
H31 H 0.6914(16) 0.2450(13) 0.4886(7) 0.011(3) Uiso 1 1 d
H32 H 0.543(2) 0.3196(18) 0.4185(8) 0.046(5) Uiso 1 1 d
H34 H 0.234(2) 0.2401(18) 0.2729(8) 0.044(5) Uiso 1 1 d
H35 H 0.066(2) 0.3204(18) 0.3176(9) 0.049(5) Uiso 1 1 d
H36 H 0.158(2) 0.5181(19) 0.3861(9) 0.053(6) Uiso 1 1 d
H37 H 0.424(2) 0.6185(18) 0.4157(8) 0.041(5) Uiso 1 1 d
H38 H 0.593(2) 0.5382(17) 0.3741(8) 0.037(5) Uiso 1 1 d
H41 H 0.9417(19) 0.5936(16) 0.4131(8) 0.036(5) Uiso 1 1 d
H42 H 0.845(2) 0.5714(17) 0.5075(8) 0.039(5) Uiso 1 1 d
H43 H 0.736(2) 0.7154(17) 0.5440(9) 0.044(5) Uiso 1 1 d
H44 H 0.730(2) 0.8857(18) 0.4875(9) 0.045(5) Uiso 1 1 d
H45 H 0.820(2) 0.9192(17) 0.3950(8) 0.038(5) Uiso 1 1 d
H47 H 0.672(2) 0.7726(16) 0.2932(8) 0.034(4) Uiso 1 1 d
H48 H 0.588(2) 0.8997(16) 0.2295(8) 0.038(5) Uiso 1 1 d
H49 H 0.763(2) 1.0655(18) 0.1820(9) 0.044(5) Uiso 1 1 d
H50 H 1.010(2) 1.1023(18) 0.2036(9) 0.046(5) Uiso 1 1 d
H51 H 1.107(2) 0.9767(16) 0.2716(7) 0.034(5) Uiso 1 1 d
H53 H 1.133(2) 0.9551(19) 0.4177(9) 0.058(6) Uiso 1 1 d
H54 H 1.404(2) 1.0414(19) 0.4440(10) 0.057(6) Uiso 1 1 d
H55 H 1.553(2) 0.9492(17) 0.3965(8) 0.040(5) Uiso 1 1 d
H56 H 1.429(2) 0.774(2) 0.3152(9) 0.059(6) Uiso 1 1 d
H57 H 1.168(2) 0.6996(19) 0.2873(9) 0.052(5) Uiso 1 1 d

loop_
_atom_site_aniso_label
_atom_site_aniso_U_11
_atom_site_aniso_U_22
_atom_site_aniso_U_33
_atom_site_aniso_U_23
_atom_site_aniso_U_13
_atom_site_aniso_U_12
O1 0.0245(5) 0.0231(5) 0.0178(4) -0.0003(4) 0.0067(4) 0.0043(4)
O2 0.0296(6) 0.0220(5) 0.0217(5) -0.0015(4) 0.0081(4) 0.0036(4)
O3 0.0297(6) 0.0223(5) 0.0246(5) -0.0030(4) 0.0122(4) 0.0005(4)
C1 0.0274(7) 0.0201(6) 0.0161(6) 0.0021(5) 0.0050(5) 0.0086(6)
C2 0.0280(7) 0.0237(6) 0.0181(6) 0.0045(5) 0.0070(5) 0.0113(6)
C3 0.0611(12) 0.0316(8) 0.0189(7) 0.0013(6) 0.0032(7) 0.0237(8)
C4 0.0851(15) 0.0384(9) 0.0292(8) 0.0075(7) 0.0130(9) 0.0399(10)
C5 0.0500(11) 0.0439(10) 0.0327(8) 0.0142(7) 0.0086(8) 0.0302(9)
C6 0.0384(9) 0.0379(9) 0.0292(8) 0.0083(7) -0.0033(7) 0.0119(7)
C7 0.0350(9) 0.0273(7) 0.0238(7) 0.0021(6) 0.0017(6) 0.0110(7)
C8 0.0285(8) 0.0222(6) 0.0186(6) -0.0017(5) 0.0060(5) 0.0094(6)
C9 0.0332(8) 0.0286(7) 0.0233(7) 0.0004(6) 0.0072(6) 0.0063(7)
C10 0.0384(10) 0.0327(8) 0.0368(9) -0.0034(7) 0.0143(8) 0.0011(7)
C11 0.0255(9) 0.0412(9) 0.0463(10) -0.0153(8) 0.0053(8) 0.0065(8)
C12 0.0359(9) 0.0423(9) 0.0352(9) -0.0078(7) -0.0004(7) 0.0203(8)
C13 0.0345(9) 0.0323(8) 0.0265(7) 0.0015(6) 0.0052(6) 0.0171(7)
C14 0.0333(8) 0.0211(6) 0.0154(6) 0.0021(5) 0.0022(5) 0.0103(6)
C15 0.0373(9) 0.0283(7) 0.0265(7) -0.0014(6) 0.0040(7) 0.0151(7)
C16 0.0541(11) 0.0342(9) 0.0344(9) -0.0044(7) 0.0021(8) 0.0256(8)
C17 0.0594(12) 0.0229(7) 0.0296(8) -0.0020(6) -0.0038(8) 0.0178(8)
C18 0.0436(10) 0.0256(7) 0.0255(7) 0.0013(6) -0.0014(7) 0.0046(7)
C19 0.0361(9) 0.0257(7) 0.0211(7) 0.0005(5) 0.0034(6) 0.0091(7)
C20 0.0243(7) 0.0218(6) 0.0219(6) 0.0023(5) 0.0046(5) 0.0059(6)
C21 0.0235(7) 0.0251(7) 0.0235(7) 0.0026(5) 0.0052(6) 0.0050(6)
C22 0.0309(8) 0.0294(8) 0.0289(7) 0.0053(6) 0.0055(6) 0.0078(7)
C23 0.0327(9) 0.0447(9) 0.0252(7) 0.0046(7) 0.0020(7) 0.0092(8)
C24 0.0297(9) 0.0416(9) 0.0304(8) -0.0070(7) 0.0021(7) 0.0036(7)
C25 0.0315(9) 0.0276(8) 0.0361(8) -0.0022(6) 0.0058(7) 0.0061(7)
C26 0.0281(8) 0.0250(7) 0.0295(7) 0.0027(6) 0.0048(6) 0.0060(6)
C27 0.0228(7) 0.0189(6) 0.0262(7) 0.0026(5) 0.0021(6) 0.0019(5)
C28 0.0248(8) 0.0257(7) 0.0371(8) 0.0078(6) 0.0080(6) 0.0073(6)
C29 0.0253(8) 0.0277(8) 0.0519(10) 0.0088(7) 0.0036(7) 0.0060(7)
C30 0.0358(9) 0.0301(8) 0.0441(10) 0.0048(7) -0.0128(8) 0.0066(7)
C31 0.0526(11) 0.0366(9) 0.0284(8) 0.0026(7) -0.0046(8) 0.0161(8)
C32 0.0412(9) 0.0304(8) 0.0275(7) 0.0015(6) 0.0035(7) 0.0139(7)
C33 0.0279(8) 0.0280(7) 0.0234(7) 0.0079(5) 0.0090(6) 0.0100(6)
C34 0.0287(8) 0.0429(9) 0.0316(8) 0.0108(7) 0.0093(7) 0.0117(7)
C35 0.0320(10) 0.0606(12) 0.0401(9) 0.0207(9) 0.0139(8) 0.0198(9)
C36 0.0492(11) 0.0589(12) 0.0460(10) 0.0261(9) 0.0276(9) 0.0358(10)
C37 0.0511(11) 0.0381(9) 0.0395(9) 0.0108(7) 0.0249(8) 0.0225(8)
C38 0.0336(9) 0.0299(8) 0.0340(8) 0.0060(6) 0.0143(7) 0.0121(7)
C39 0.0195(7) 0.0203(6) 0.0182(6) 0.0009(5) 0.0042(5) 0.0069(5)
C40 0.0182(7) 0.0264(7) 0.0186(6) -0.0023(5) 0.0026(5) 0.0041(5)
C41 0.0283(8) 0.0339(8) 0.0218(7) 0.0025(6) 0.0035(6) 0.0108(7)
C42 0.0369(9) 0.0479(10) 0.0213(7) 0.0084(7) 0.0055(6) 0.0132(8)
C43 0.0384(10) 0.0583(11) 0.0200(7) 0.0017(7) 0.0102(7) 0.0139(8)
C44 0.0424(10) 0.0504(10) 0.0277(8) -0.0043(7) 0.0115(7) 0.0225(9)
C45 0.0347(9) 0.0320(8) 0.0270(7) -0.0014(6) 0.0088(6) 0.0130(7)
C46 0.0246(7) 0.0213(6) 0.0193(6) -0.0023(5) 0.0040(5) 0.0088(6)
C47 0.0239(8) 0.0259(7) 0.0303(7) -0.0028(6) 0.0003(6) 0.0088(6)
C48 0.0311(9) 0.0370(9) 0.0344(8) -0.0053(7) -0.0034(7) 0.0185(7)
C49 0.0522(11) 0.0345(8) 0.0240(7) 0.0014(6) -0.0013(7) 0.0245(8)
C50 0.0447(10) 0.0327(8) 0.0279(8) 0.0083(6) 0.0081(7) 0.0137(8)
C51 0.0283(8) 0.0284(7) 0.0271(7) 0.0051(6) 0.0066(6) 0.0085(6)
C52 0.0212(7) 0.0225(6) 0.0205(6) 0.0037(5) 0.0040(5) 0.0059(5)
C53 0.0256(8) 0.0495(10) 0.0346(8) -0.0143(7) 0.0058(7) 0.0046(8)
C54 0.0273(9) 0.0588(11) 0.0320(9) -0.0110(8) 0.0033(7) -0.0018(8)
C55 0.0209(8) 0.0432(9) 0.0386(9) 0.0109(7) 0.0016(7) 0.0053(7)
C56 0.0251(8) 0.0334(8) 0.0588(11) 0.0036(8) 0.0103(8) 0.0120(7)
C57 0.0238(8) 0.0266(7) 0.0436(9) -0.0044(7) 0.0052(7) 0.0076(6)
B1 0.0251(8) 0.0200(7) 0.0183(7) 0.0027(5) 0.0038(6) 0.0095(6)
B2 0.0241(8) 0.0211(7) 0.0219(7) 0.0015(6) 0.0045(6) 0.0071(6)
B3 0.0215(8) 0.0207(7) 0.0184(7) 0.0024(5) 0.0045(6) 0.0081(6)

loop_
_atom_type_symbol
_atom_type_description
_atom_type_scat_dispersion_real
_atom_type_scat_dispersion_imag
_atom_type_scat_source
C C 0.0033 0.0016 'International Tables Vol C Tables 4.2.6.8 and 6.1.1.4'
H H 0.0000 0.0000 'International Tables Vol C Tables 4.2.6.8 and 6.1.1.4'
B B 0.0013 0.0007 'International Tables Vol C Tables 4.2.6.8 and 6.1.1.4'
O O 0.0106 0.0060 'International Tables Vol C Tables 4.2.6.8 and 6.1.1.4'

loop_
_geom_angle_atom_site_label_1
_geom_angle_atom_site_label_2
_geom_angle_atom_site_label_3
_geom_angle
B3 O1 B1 121.48(11)
B1 O2 B2 121.58(11)
B3 O3 B2 122.54(11)
C8 C1 C14 110.01(11)
C8 C1 C2 110.39(11)
C14 C1 C2 110.97(11)
C8 C1 B1 109.28(11)
C14 C1 B1 112.66(11)
C2 C1 B1 103.35(11)
C7 C2 C3 117.51(13)
C7 C2 C1 122.46(12)
C3 C2 C1 120.00(12)
C4 C3 C2 121.31(15)
C4 C3 H3 120.1(11)
C2 C3 H3 118.5(11)
C5 C4 C3 120.16(16)
C5 C4 H4 120.9(12)
C3 C4 H4 118.8(13)
C6 C5 C4 119.30(15)
C6 C5 H5 119.0(12)
C4 C5 H5 121.6(12)
C5 C6 C7 120.31(15)
C5 C6 H6 120.2(11)
C7 C6 H6 119.5(11)
C2 C7 C6 121.33(15)
C2 C7 H7 119.7(10)
C6 C7 H7 119.0(10)
C9 C8 C13 117.69(14)
C9 C8 C1 122.79(13)
C13 C8 C1 119.44(12)
C8 C9 C10 120.93(15)
C8 C9 H9 119.1(10)
C10 C9 H9 119.9(10)
C11 C10 C9 120.38(16)
C11 C10 H10 119.6(11)
C9 C10 H10 120.0(11)
C10 C11 C12 119.65(17)
C10 C11 H11 119.7(11)
C12 C11 H11 120.6(11)
C13 C12 C11 119.90(16)
C13 C12 H12 122.5(13)
C11 C12 H12 117.6(13)
C12 C13 C8 121.45(15)
C12 C13 H13 120.1(10)
C8 C13 H13 118.4(10)
C15 C14 C19 117.68(13)
C15 C14 C1 121.82(13)
C19 C14 C1 120.44(13)
C14 C15 C16 121.15(16)
C14 C15 H15 120.9(9)
C16 C15 H15 118.0(9)
C17 C16 C15 120.30(17)
C17 C16 H16 118.7(11)
C15 C16 H16 121.0(11)
C16 C17 C18 119.46(15)
C16 C17 H17 119.3(12)
C18 C17 H17 121.2(12)
C17 C18 C19 120.17(16)
C17 C18 H18 121.8(10)
C19 C18 H18 118.0(10)
C18 C19 C14 121.25(15)
C18 C19 H19 119.2(10)
C14 C19 H19 119.6(10)
C21 C20 C33 109.89(12)
C21 C20 C27 112.18(11)
C33 C20 C27 111.33(11)
C21 C20 B2 110.09(11)
C33 C20 B2 112.32(11)
C27 C20 B2 100.79(11)
C26 C21 C22 117.62(13)
C26 C21 C20 123.19(12)
C22 C21 C20 118.99(12)
C23 C22 C21 121.26(15)
C23 C22 H22 121.4(10)
C21 C22 H22 117.3(10)
C22 C23 C24 120.42(15)
C22 C23 H23 118.8(11)
C24 C23 H23 120.8(11)
C25 C24 C23 119.04(15)
C25 C24 H24 121.9(10)
C23 C24 H24 118.7(10)
C24 C25 C26 120.53(15)
C24 C25 H25 118.2(10)
C26 C25 H25 121.2(10)
C21 C26 C25 121.11(14)
C21 C26 H26 119.3(10)
C25 C26 H26 119.6(10)
C28 C27 C32 117.11(14)
C28 C27 C20 119.24(13)
C32 C27 C20 123.60(14)
C29 C28 C27 121.70(15)
C29 C28 H28 118.7(10)
C27 C28 H28 119.6(10)
C30 C29 C28 120.47(17)
C30 C29 H29 120.2(11)
C28 C29 H29 119.3(11)
C29 C30 C31 119.33(16)
C29 C30 H30 119.6(11)
C31 C30 H30 121.1(11)
C30 C31 C32 119.93(17)
C30 C31 H31 121.4(9)
C32 C31 H31 118.6(9)
C27 C32 C31 121.44(16)
C27 C32 H32 119.0(10)
C31 C32 H32 119.5(11)
C34 C33 C38 117.09(14)
C34 C33 C20 120.73(13)
C38 C33 C20 122.16(13)
C35 C34 C33 121.44(17)
C35 C34 H34 118.5(10)
C33 C34 H34 119.9(10)
C36 C35 C34 120.60(18)
C36 C35 H35 120.4(11)
C34 C35 H35 119.0(11)
C35 C36 C37 118.97(17)
C35 C36 H36 121.5(11)
C37 C36 H36 119.5(11)
C36 C37 C38 120.47(18)
C36 C37 H37 120.4(11)
C38 C37 H37 119.1(11)
C37 C38 C33 121.36(16)
C37 C38 H38 118.8(10)
C33 C38 H38 119.8(10)
C52 C39 C40 108.12(10)
C52 C39 C46 111.44(10)
C40 C39 C46 112.82(11)
C52 C39 B3 115.65(11)
C40 C39 B3 108.93(10)
C46 C39 B3 99.81(10)
C45 C40 C41 117.80(13)
C45 C40 C39 123.35(12)
C41 C40 C39 118.83(12)
C42 C41 C40 121.31(15)
C42 C41 H41 120.2(9)
C40 C41 H41 118.5(9)
C43 C42 C41 120.05(16)
C43 C42 H42 120.5(11)
C41 C42 H42 119.4(11)
C44 C43 C42 119.27(15)
C44 C43 H43 119.7(11)
C42 C43 H43 121.1(11)
C43 C44 C45 120.85(16)
C43 C44 H44 121.4(12)
C45 C44 H44 117.7(12)
C40 C45 C44 120.69(15)
C40 C45 H45 121.0(10)
C44 C45 H45 118.3(10)
C51 C46 C47 117.75(13)
C51 C46 C39 122.24(13)
C47 C46 C39 119.85(12)
C48 C47 C46 121.39(15)
C48 C47 H47 116.8(10)
C46 C47 H47 121.8(10)
C47 C48 C49 119.93(16)
C47 C48 H48 118.1(10)
C49 C48 H48 122.0(10)
C50 C49 C48 119.44(15)
C50 C49 H49 118.2(12)
C48 C49 H49 122.3(12)
C49 C50 C51 120.53(15)
C49 C50 H50 115.5(11)
C51 C50 H50 124.0(11)
C50 C51 C46 120.92(15)
C50 C51 H51 117.6(10)
C46 C51 H51 121.4(10)
C57 C52 C53 117.18(14)
C57 C52 C39 123.95(12)
C53 C52 C39 118.85(13)
C54 C53 C52 121.21(16)
C54 C53 H53 122.2(12)
C52 C53 H53 116.5(12)
C55 C54 C53 120.83(16)
C55 C54 H54 118.6(12)
C53 C54 H54 120.6(12)
C56 C55 C54 118.43(16)
C56 C55 H55 123.1(10)
C54 C55 H55 118.5(10)
C55 C56 C57 120.89(17)
C55 C56 H56 121.9(12)
C57 C56 H56 117.0(12)
C52 C57 C56 121.44(15)
C52 C57 H57 117.7(12)
C56 C57 H57 120.9(12)
O2 B1 O1 118.26(12)
O2 B1 C1 123.35(12)
O1 B1 C1 118.33(12)
O3 B2 O2 117.73(13)
O3 B2 C20 119.89(12)
O2 B2 C20 122.23(12)
O3 B3 O1 117.95(12)
O3 B3 C39 119.39(12)
O1 B3 C39 122.41(12)

loop_
_geom_bond_atom_site_label_1
_geom_bond_atom_site_label_2
_geom_bond_distance
O1 B3 1.3768(17)
O1 B1 1.3810(18)
O2 B1 1.3736(18)
O2 B2 1.3830(18)
O3 B3 1.3689(18)
O3 B2 1.3722(18)
C1 C8 1.535(2)
C1 C14 1.5472(18)
C1 C2 1.5563(19)
C1 B1 1.604(2)
C2 C7 1.386(2)
C2 C3 1.396(2)
C3 C4 1.385(2)
C3 H3 0.956(19)
C4 C5 1.383(3)
C4 H4 0.99(2)
C5 C6 1.379(2)
C5 H5 0.93(2)
C6 C7 1.389(2)
C6 H6 0.981(19)
C7 H7 0.976(18)
C8 C9 1.389(2)
C8 C13 1.400(2)
C9 C10 1.395(2)
C9 H9 0.960(16)
C10 C11 1.377(3)
C10 H10 0.970(18)
C11 C12 1.386(3)
C11 H11 0.94(2)
C12 C13 1.384(2)
C12 H12 0.98(2)
C13 H13 1.011(18)
C14 C15 1.392(2)
C14 C19 1.399(2)
C15 C16 1.398(2)
C15 H15 0.987(17)
C16 C17 1.380(3)
C16 H16 1.01(2)
C17 C18 1.388(3)
C17 H17 0.962(19)
C18 C19 1.392(2)
C18 H18 0.978(19)
C19 H19 0.983(18)
C20 C21 1.5378(19)
C20 C33 1.548(2)
C20 C27 1.5527(19)
C20 B2 1.602(2)
C21 C26 1.3922(19)
C21 C22 1.401(2)
C22 C23 1.383(2)
C22 H22 0.979(17)
C23 C24 1.391(2)
C23 H23 1.002(18)
C24 C25 1.381(2)
C24 H24 0.998(18)
C25 C26 1.394(2)
C25 H25 0.961(17)
C26 H26 1.002(18)
C27 C28 1.394(2)
C27 C32 1.394(2)
C28 C29 1.381(2)
C28 H28 0.971(18)
C29 C30 1.380(3)
C29 H29 1.03(2)
C30 C31 1.383(3)
C30 H30 1.012(19)
C31 C32 1.396(2)
C31 H31 0.883(14)
C32 H32 0.996(19)
C33 C34 1.395(2)
C33 C38 1.399(2)
C34 C35 1.388(2)
C34 H34 1.030(19)
C35 C36 1.379(3)
C35 H35 1.01(2)
C36 C37 1.385(3)
C36 H36 1.02(2)
C37 C38 1.387(2)
C37 H37 0.988(18)
C38 H38 0.991(18)
C39 C52 1.5388(19)
C39 C40 1.5414(18)
C39 C46 1.5502(19)
C39 B3 1.5968(19)
C40 C45 1.388(2)
C40 C41 1.397(2)
C41 C42 1.387(2)
C41 H41 1.021(17)
C42 C43 1.385(3)
C42 H42 0.934(18)
C43 C44 1.374(3)
C43 H43 0.925(19)
C44 C45 1.394(2)
C44 H44 0.914(19)
C45 H45 1.005(17)
C46 C51 1.392(2)
C46 C47 1.393(2)
C47 C48 1.385(2)
C47 H47 0.974(18)
C48 C49 1.389(2)
C48 H48 0.962(18)
C49 C50 1.373(2)
C49 H49 0.953(18)
C50 C51 1.391(2)
C50 H50 0.96(2)
C51 H51 0.975(18)
C52 C57 1.375(2)
C52 C53 1.395(2)
C53 C54 1.381(2)
C53 H53 1.00(2)
C54 C55 1.378(3)
C54 H54 0.99(2)
C55 C56 1.370(2)
C55 H55 1.002(18)
C56 C57 1.390(2)
C56 H56 0.98(2)
C57 H57 0.98(2)
